data_2002973
loop_
_publ_author_name
'Ferguson, George'
'Glidewell, Christopher'
'Gregson, Richard M.'
'Lavender, Emma S.'

_publ_section_title
;
 Crystal engineering using bisphenols: interwoven ladders, sheet and
 framework structures in the binary adducts of 4,4'-sulfonyldiphenol
 with pyrazine (2/1), 4,4'-bipyridyl (1/1),
 <i>trans</i>-1,2-bis(4-pyridyl)ethene (1/1), 1,2-bis(4-pyridyl)ethane
 (1/1) and 4,4'-trimethylenedipyridine (1/1), and in
 4,4'-sulfonyldiphenol--4,4'-trimethylenedipiperidine--water (2/2/1)
;
_journal_coden_ASTM ASBSDK
_journal_issue 4
_journal_name_full
;
 Acta Crystallographica, Section B: Structural Science
;
_journal_page_first 573
_journal_page_last 590
_journal_paper_doi 10.1107/S0108768199002645
_journal_volume 55
_journal_year 1999
_chemical_formula_moiety 'C12 H10 O4 S, C12 H10 N2'
_chemical_formula_sum 'C24 H20 N2 O4 S'
_chemical_formula_weight 432.48
_chemical_name_systematic
;
4,4'-Sulphonyldiphenol - trans-1,2-bis(4-pyridyl)ethylene (1/1)
;
_space_group_IT_number 2
_symmetry_cell_setting triclinic
_symmetry_space_group_name_Hall '-P 1'
_symmetry_space_group_name_H-M 'P -1'
_cell_angle_alpha 115.037(8)
_cell_angle_beta 102.398(10)
_cell_angle_gamma 94.239(10)
_cell_formula_units_Z 2
_cell_length_a 7.3981(8)
_cell_length_b 12.7472(15)
_cell_length_c 13.0006(13)
_cell_measurement_reflns_used 25
_cell_measurement_temperature 294.0(10)
_cell_measurement_theta_max 18.19
_cell_measurement_theta_min 9.92
_cell_volume 1065.9(2)
_computing_cell_refinement 'SET4 & CELDIM (Enraf-Nonius, 1992)'
_computing_data_collection 'CAD4 (Enraf-Nonius, 1992)'
_computing_data_reduction 'DATRD2 in NRCVAX96 (Gabe et al., 1989)'
_computing_molecular_graphics 'NRCVAX96, ORTEP (Johnson, 1976), PLATON (Spek, 1998)'
_computing_publication_material 'NRCVAX96, SHELXL97  and WordPerfect macro PREP8 (Ferguson, 1998)'
_computing_structure_refinement 'NRCVAX96 and SHELXL97 (Sheldrick, 1997b)'
_computing_structure_solution 'SHELXS97 (Sheldrick, 1997a)'
_diffrn_ambient_temperature 294.0(10)
_diffrn_measured_fraction_theta_full 0.99
_diffrn_measured_fraction_theta_max 0.99
_diffrn_measurement_device_type 'Enraf-Nonius CAD-4'
_diffrn_measurement_method \q/2\q
_diffrn_radiation_monochromator graphite
_diffrn_radiation_source 'X-ray tube'
_diffrn_radiation_type 'Mo K\a'
_diffrn_radiation_wavelength 0.7107
_diffrn_reflns_av_R_equivalents 0.000
_diffrn_reflns_av_sigmaI/netI 0.0200
_diffrn_reflns_limit_h_max 8
_diffrn_reflns_limit_h_min -8
_diffrn_reflns_limit_k_max 15
_diffrn_reflns_limit_k_min 0
_diffrn_reflns_limit_l_max 14
_diffrn_reflns_limit_l_min -15
_diffrn_reflns_number 3829
_diffrn_reflns_theta_full 25.19
_diffrn_reflns_theta_max 25.19
_diffrn_reflns_theta_min 2.86
_diffrn_standards_decay_% 'no decay, variation 1.0'
_diffrn_standards_interval_time 120
_diffrn_standards_number 3
_exptl_absorpt_coefficient_mu 0.186
_exptl_absorpt_correction_T_max 0.9667
_exptl_absorpt_correction_T_min 0.9487
_exptl_absorpt_correction_type gaussian
_exptl_absorpt_process_details 'ABSO in NRCVAX (Gabe et al., 1989)'
_exptl_crystal_colour colourless
_exptl_crystal_density_diffrn 1.347
_exptl_crystal_density_meas ?
_exptl_crystal_description needle
_exptl_crystal_F_000 452
_exptl_crystal_size_max 0.42
_exptl_crystal_size_mid 0.28
_exptl_crystal_size_min 0.24
_refine_diff_density_max 0.207
_refine_diff_density_min -0.200
_refine_ls_extinction_coef 0.0143(18)
_refine_ls_extinction_method SHELXL
_refine_ls_goodness_of_fit_ref 0.980
_refine_ls_hydrogen_treatment constr
_refine_ls_matrix_type full
_refine_ls_number_parameters 330
_refine_ls_number_reflns 3829
_refine_ls_number_restraints 41
_refine_ls_restrained_S_all 0.976
_refine_ls_R_factor_all 0.0509
_refine_ls_R_factor_gt 0.0357
_refine_ls_shift/su_max 0.001
_refine_ls_shift/su_mean 0.000
_refine_ls_structure_factor_coef Fsqd
_refine_ls_weighting_details 'w=1/[\s^2^(Fo^2^)+(0.0529P)^2^+0.2472P] where P=(Fo^2^+2Fc^2^)/3'
_refine_ls_weighting_scheme calc
_refine_ls_wR_factor_ref 0.1002
_reflns_number_gt 2948
_reflns_number_total 3829
_reflns_threshold_expression >2\s(I)
_cod_data_source_file cf0004.cif
_cod_data_source_block 6b
_cod_depositor_comments
;
The following automatic conversions were performed:
'_symmetry_cell_setting' value 'Triclinic' changed to 'triclinic'
according to '/home/saulius/struct/CIF-dictionaries/cif_core.dic'
dictionary named 'cif_core.dic' version 2.4.1 from
2010-06-29.

'_exptl_absorpt_correction_type' value 'Gaussian' changed to
'gaussian' according to
'/home/saulius/struct/CIF-dictionaries/cif_core.dic' dictionary named
'cif_core.dic' version 2.4.1 from 2010-06-29.

Automatic conversion script
Id: cif_fix_enum 1527 2010-12-29 10:47:43Z saulius 

The following automatic conversions were performed:

'_symmetry_cell_setting' value 'Triclinic' changed to 'triclinic'
according to /home/saulius/struct/CIF-dictionaries/cif_core.dic
dictionary named 'cif_core.dic' version 2.4.1 from
2010-06-29.

'_exptl_absorpt_correction_type' value 'Gaussian'
changed to 'gaussian' according to
/home/saulius/struct/CIF-dictionaries/cif_core.dic dictionary named
'cif_core.dic' version 2.4.1 from 2010-06-29.

Automatic conversion script
Id: cif_fix_values 1715 2011-07-08 13:25:40Z adriana 

The following automatic conversions were performed:

'_refine_ls_weighting_scheme' value 'calc
w=1/[\s^2^(Fo^2^)+(0.0529P)^2^+0.2472P] where P=(Fo^2^+2Fc^2^)/3' was
changed to 'calc'. New tag '_refine_ls_weighting_details' was
created. The value of the new tag was set to
'w=1/[\s^2^(Fo^2^)+(0.0529P)^2^+0.2472P] where P=(Fo^2^+2Fc^2^)/3'.

Automatic conversion script
Id: cif_fix_values 3143 2015-03-26 13:38:13Z robertas 
;
_cod_database_code 2002973
_cod_database_fobs_code 2002973

loop_
_symmetry_equiv_pos_as_xyz
'x, y, z'
'-x, -y, -z'

loop_
_atom_site_label
_atom_site_fract_x
_atom_site_fract_y
_atom_site_fract_z
_atom_site_U_iso_or_equiv
_atom_site_adp_type
_atom_site_calc_flag
_atom_site_refinement_flags
_atom_site_occupancy
_atom_site_disorder_assembly
_atom_site_disorder_group
_atom_site_type_symbol
S1 0.82943(7) 0.55391(4) 0.74918(4) 0.04926(16) Uani d . 1 . . S
O11 1.02967(18) 0.56344(13) 0.79019(12) 0.0697(4) Uani d . 1 . . O
O12 0.7643(2) 0.62654(11) 0.69430(11) 0.0656(4) Uani d . 1 . . O
O14 0.5387(2) 0.06276(10) 0.39318(11) 0.0601(4) Uani d . 1 . . O
O24 0.51420(19) 0.69229(14) 1.15436(11) 0.0621(4) Uani d . 1 . . O
C11 0.7301(2) 0.40695(15) 0.64627(14) 0.0420(4) Uani d . 1 . . C
C12 0.7484(2) 0.31507(15) 0.67547(14) 0.0464(4) Uani d . 1 . . C
C13 0.6825(3) 0.20075(16) 0.59032(15) 0.0497(4) Uani d . 1 . . C
C14 0.5977(2) 0.17650(15) 0.47434(14) 0.0444(4) Uani d . 1 . . C
C15 0.5755(3) 0.26910(16) 0.44650(15) 0.0534(5) Uani d . 1 . . C
C16 0.6415(3) 0.38335(16) 0.53204(15) 0.0514(5) Uani d . 1 . . C
C21 0.7369(2) 0.58675(14) 0.87023(14) 0.0428(4) Uani d . 1 . . C
C22 0.8532(3) 0.61383(17) 0.98039(16) 0.0531(5) Uani d . 1 . . C
C23 0.7809(3) 0.64904(18) 1.07650(16) 0.0562(5) Uani d . 1 . . C
C24 0.5921(3) 0.65669(15) 1.06364(14) 0.0459(4) Uani d . 1 . . C
C25 0.4759(2) 0.62635(15) 0.95253(15) 0.0478(4) Uani d . 1 . . C
C26 0.5482(2) 0.59275(15) 0.85702(14) 0.0473(4) Uani d . 1 . . C
N31 0.3703(12) 0.0257(5) 0.1680(3) 0.0516(15) Uani d PD 0.771(5) A -1 N
C32 0.3394(12) 0.1049(4) 0.1295(4) 0.0742(15) Uani d PD 0.771(5) A -1 C
C33 0.2534(8) 0.0812(3) 0.0156(3) 0.0671(10) Uani d PD 0.771(5) A -1 C
C34 0.2030(4) -0.0317(3) -0.06983(19) 0.0483(7) Uani d PD 0.771(5) A -1 C
C35 0.2377(6) -0.1174(3) -0.0323(3) 0.0672(10) Uani d PD 0.771(5) A -1 C
C36 0.3215(7) -0.0854(4) 0.0865(3) 0.0622(12) Uani d PD 0.771(5) A -1 C
C37 0.1152(4) -0.0581(2) -0.1918(2) 0.0549(7) Uani d PD 0.771(5) A -1 C
N41 -0.2424(10) -0.2480(5) -0.6352(3) 0.0597(19) Uani d PD 0.771(5) A -1 N
C42 -0.1767(8) -0.3280(3) -0.6038(3) 0.0580(8) Uani d PD 0.771(5) A -1 C
C43 -0.0798(4) -0.3025(3) -0.4912(2) 0.0515(7) Uani d PD 0.771(5) A -1 C
C44 -0.0404(3) -0.1887(3) -0.40347(19) 0.0453(6) Uani d PD 0.771(5) A -1 C
C45 -0.1048(4) -0.1049(3) -0.4355(2) 0.0596(8) Uani d PD 0.771(5) A -1 C
C46 -0.2070(6) -0.1383(4) -0.5509(3) 0.0648(10) Uani d PD 0.771(5) A -1 C
C47 0.0600(3) -0.1622(2) -0.2827(2) 0.0504(7) Uani d PD 0.771(5) A -1 C
N51 0.354(4) 0.0287(18) 0.1726(9) 0.063(7) Uiso d PD 0.229(5) A -2 N
C52 0.297(3) -0.0852(17) 0.1039(10) 0.063(2) Uiso d PD 0.229(5) A -2 C
C53 0.217(2) -0.1375(10) -0.0154(9) 0.063(2) Uiso d PD 0.229(5) A -2 C
C54 0.1970(17) -0.0704(8) -0.0732(6) 0.041(2) Uiso d PD 0.229(5) A -2 C
C55 0.257(3) 0.0503(9) -0.0029(11) 0.063(2) Uiso d PD 0.229(5) A -2 C
C56 0.314(4) 0.0970(14) 0.1204(11) 0.063(2) Uiso d PD 0.229(5) A -2 C
C57 0.1067(12) -0.1262(7) -0.1995(6) 0.053(2) Uiso d PD 0.229(5) A -2 C
N61 -0.231(4) -0.2414(15) -0.6349(9) 0.063(7) Uiso d PD 0.229(5) A -2 N
C62 -0.194(2) -0.1247(12) -0.5680(9) 0.063(2) Uiso d PD 0.229(5) A -2 C
C63 -0.1015(17) -0.0698(8) -0.4503(8) 0.063(2) Uiso d PD 0.229(5) A -2 C
C64 -0.0379(13) -0.1359(7) -0.3948(6) 0.041(2) Uiso d PD 0.229(5) A -2 C
C65 -0.073(2) -0.2563(8) -0.4629(9) 0.063(2) Uiso d PD 0.229(5) A -2 C
C66 -0.171(3) -0.3057(10) -0.5815(10) 0.063(2) Uiso d PD 0.229(5) A -2 C
C67 0.0613(11) -0.0772(7) -0.2690(6) 0.053(2) Uiso d PD 0.229(5) A -2 C
H14 0.4858 0.0595 0.3294 0.090 Uiso calc R 1 . . H
H24 0.5952 0.7087 1.2156 0.093 Uiso calc R 1 . . H
H12 0.8054 0.3307 0.7528 0.056 Uiso calc R 1 . . H
H13 0.6946 0.1392 0.6103 0.060 Uiso calc R 1 . . H
H15 0.5158 0.2539 0.3697 0.064 Uiso calc R 1 . . H
H16 0.6262 0.4452 0.5128 0.062 Uiso calc R 1 . . H
H22 0.9797 0.6083 0.9894 0.064 Uiso calc R 1 . . H
H23 0.8593 0.6678 1.1505 0.067 Uiso calc R 1 . . H
H25 0.3483 0.6288 0.9427 0.057 Uiso calc R 1 . . H
H26 0.4698 0.5739 0.7830 0.057 Uiso calc R 1 . . H
H32 0.3793 0.1837 0.1844 0.089 Uiso calc PR 0.771(5) A -1 H
H33 0.2298 0.1426 -0.0030 0.080 Uiso calc PR 0.771(5) A -1 H
H35 0.2049 -0.1966 -0.0868 0.081 Uiso calc PR 0.771(5) A -1 H
H36 0.3437 -0.1445 0.1091 0.075 Uiso calc PR 0.771(5) A -1 H
H37 0.0962 0.0061 -0.2066 0.066 Uiso calc PR 0.771(5) A -1 H
H42 -0.1981 -0.4055 -0.6617 0.070 Uiso calc PR 0.771(5) A -1 H
H43 -0.0405 -0.3624 -0.4741 0.062 Uiso calc PR 0.771(5) A -1 H
H45 -0.0797 -0.0262 -0.3799 0.072 Uiso calc PR 0.771(5) A -1 H
H46 -0.2527 -0.0808 -0.5698 0.078 Uiso calc PR 0.771(5) A -1 H
H47 0.0875 -0.2261 -0.2693 0.060 Uiso calc PR 0.771(5) A -1 H
H52 0.3119 -0.1347 0.1398 0.075 Uiso calc PR 0.229(5) A -2 H
H53 0.1771 -0.2188 -0.0566 0.075 Uiso calc PR 0.229(5) A -2 H
H55 0.2589 0.1004 -0.0380 0.075 Uiso calc PR 0.229(5) A -2 H
H56 0.3248 0.1774 0.1664 0.075 Uiso calc PR 0.229(5) A -2 H
H57 0.0774 -0.2081 -0.2356 0.063 Uiso calc PR 0.229(5) A -2 H
H62 -0.2345 -0.0778 -0.6037 0.075 Uiso calc PR 0.229(5) A -2 H
H63 -0.0817 0.0118 -0.4082 0.075 Uiso calc PR 0.229(5) A -2 H
H65 -0.0317 -0.3046 -0.4292 0.075 Uiso calc PR 0.229(5) A -2 H
H66 -0.1954 -0.3873 -0.6252 0.075 Uiso calc PR 0.229(5) A -2 H
H67 0.0958 0.0044 -0.2347 0.063 Uiso calc PR 0.229(5) A -2 H

loop_
_atom_site_aniso_label
_atom_site_aniso_U_11
_atom_site_aniso_U_22
_atom_site_aniso_U_33
_atom_site_aniso_U_12
_atom_site_aniso_U_13
_atom_site_aniso_U_23
S1 0.0547(3) 0.0437(3) 0.0353(2) -0.00104(19) 0.00831(19) 0.00829(19)
O11 0.0483(8) 0.0751(10) 0.0499(8) -0.0056(7) 0.0093(6) 0.0001(7)
O12 0.1037(11) 0.0448(7) 0.0469(7) 0.0051(7) 0.0206(7) 0.0207(6)
O14 0.0824(10) 0.0410(7) 0.0394(7) 0.0053(6) 0.0051(7) 0.0084(6)
O24 0.0586(8) 0.0849(10) 0.0385(7) 0.0176(7) 0.0118(6) 0.0240(7)
C11 0.0416(9) 0.0433(9) 0.0321(8) 0.0057(7) 0.0052(7) 0.0111(7)
C12 0.0510(10) 0.0521(10) 0.0305(8) 0.0067(8) 0.0049(7) 0.0167(8)
C13 0.0613(11) 0.0450(10) 0.0411(10) 0.0083(8) 0.0100(8) 0.0198(8)
C14 0.0477(10) 0.0409(9) 0.0351(9) 0.0062(7) 0.0082(7) 0.0102(7)
C15 0.0623(12) 0.0518(11) 0.0317(9) 0.0086(9) -0.0025(8) 0.0130(8)
C16 0.0636(12) 0.0430(10) 0.0387(9) 0.0114(8) 0.0017(8) 0.0160(8)
C21 0.0481(10) 0.0371(9) 0.0324(8) 0.0044(7) 0.0037(7) 0.0097(7)
C22 0.0473(10) 0.0655(12) 0.0413(10) 0.0153(9) 0.0055(8) 0.0216(9)
C23 0.0532(11) 0.0756(13) 0.0341(9) 0.0156(10) 0.0014(8) 0.0237(9)
C24 0.0521(10) 0.0472(10) 0.0355(9) 0.0088(8) 0.0074(8) 0.0182(8)
C25 0.0420(10) 0.0493(10) 0.0406(10) 0.0063(8) 0.0021(8) 0.0143(8)
C26 0.0497(10) 0.0454(10) 0.0308(9) 0.0028(8) -0.0037(7) 0.0104(7)
N31 0.060(2) 0.0457(19) 0.0315(15) 0.0075(11) 0.0033(11) 0.0064(10)
C32 0.102(4) 0.0460(17) 0.0426(16) -0.0030(17) -0.0095(16) 0.0073(13)
C33 0.097(2) 0.0458(17) 0.0417(17) 0.005(2) -0.0010(17) 0.0148(14)
C34 0.0502(15) 0.0453(18) 0.0395(14) 0.0034(15) 0.0030(10) 0.0152(13)
C35 0.092(3) 0.0415(16) 0.0365(15) 0.0006(16) -0.0017(15) -0.0009(13)
C36 0.080(3) 0.0492(15) 0.0393(17) 0.0136(16) 0.0031(16) 0.0091(14)
C37 0.0655(17) 0.0474(15) 0.0426(14) 0.0074(12) 0.0032(12) 0.0177(12)
N41 0.0457(19) 0.091(3) 0.0318(15) 0.0132(13) 0.0071(9) 0.0198(13)
C42 0.0534(16) 0.064(2) 0.0386(16) 0.0039(17) 0.0106(15) 0.0090(14)
C43 0.0507(14) 0.0563(17) 0.0413(15) 0.0052(15) 0.0090(12) 0.0189(13)
C44 0.0404(13) 0.0507(18) 0.0390(13) 0.0029(13) 0.0076(10) 0.0174(13)
C45 0.0661(18) 0.0535(17) 0.0421(14) 0.0088(15) 0.0036(13) 0.0116(13)
C46 0.065(2) 0.078(2) 0.0497(19) 0.0211(16) 0.0087(15) 0.0297(16)
C47 0.0544(15) 0.0504(15) 0.0387(13) 0.0044(11) 0.0055(11) 0.0173(11)

loop_
_atom_type_symbol
_atom_type_description
_atom_type_scat_dispersion_real
_atom_type_scat_dispersion_imag
_atom_type_scat_source
C C 0.0033 0.0016 'International Tables Vol C Tables 4.2.6.8 and 6.1.1.4'
H H 0.0000 0.0000 'International Tables Vol C Tables 4.2.6.8 and 6.1.1.4'
N N 0.0061 0.0033 'International Tables Vol C Tables 4.2.6.8 and 6.1.1.4'
O O 0.0106 0.0060 'International Tables Vol C Tables 4.2.6.8 and 6.1.1.4'
S S 0.1246 0.1234 'International Tables Vol C Tables 4.2.6.8 and 6.1.1.4'

loop_
_geom_angle_atom_site_label_1
_geom_angle_atom_site_label_2
_geom_angle_atom_site_label_3
_geom_angle
_geom_angle_publ_flag
O11 S1 O12 117.84(9) no
O11 S1 C11 108.82(8) no
O11 S1 C21 107.58(8) no
O12 S1 C11 106.86(8) no
O12 S1 C21 107.90(8) no
C11 S1 C21 107.42(8) no
S1 C11 C12 121.72(12) no
S1 C11 C16 118.45(13) no
C12 C11 C16 119.72(16) no
C11 C12 C13 120.04(15) no
C12 C13 C14 120.37(16) no
O14 C14 C15 122.50(15) no
O14 C14 C13 118.30(16) no
C13 C14 C15 119.20(16) no
C14 C15 C16 120.19(16) no
C11 C16 C15 120.43(17) no
S1 C21 C22 120.63(14) no
S1 C21 C26 119.48(13) no
C22 C21 C26 119.77(16) no
C21 C22 C23 119.82(17) no
C22 C23 C24 120.44(16) no
O24 C24 C25 117.56(16) no
O24 C24 C23 123.18(15) no
C23 C24 C25 119.27(16) no
C24 C25 C26 120.32(17) no
C21 C26 C25 120.34(16) no
C32 N31 C36 115.6(2) no
N31 C32 C33 125.6(3) no
C32 C33 C34 120.0(3) no
C33 C34 C35 115.7(2) no
C33 C34 C37 120.6(3) no
C35 C34 C37 123.8(2) no
C34 C35 C36 120.6(3) no
N31 C36 C35 122.5(3) no
C34 C37 C47 127.1(2) no
C42 N41 C46 116.5(2) no
N41 C42 C43 123.8(3) no
C42 C43 C44 120.1(3) no
C43 C44 C45 116.5(2) no
C43 C44 C47 119.9(2) no
C45 C44 C47 123.6(2) no
C44 C45 C46 119.9(3) no
N41 C46 C45 123.1(3) no
C37 C47 C44 126.8(2) no
C52 N51 C56 115.2(6) no
N51 C52 C53 126.0(8) no
C52 C53 C54 119.7(7) no
C53 C54 C55 115.5(5) no
C53 C54 C57 119.4(6) no
C55 C54 C57 124.9(6) no
C54 C55 C56 120.5(7) no
N51 C56 C55 121.3(8) no
C54 C57 C67 128.9(6) no
C62 N61 C66 116.4(6) no
N61 C62 C63 124.3(7) no
C62 C63 C64 119.6(6) no
C63 C64 C65 116.8(5) no
C63 C64 C67 119.6(5) no
C65 C64 C67 123.6(5) no
C64 C65 C66 120.3(6) no
N61 C66 C65 122.6(7) no
C57 C67 C64 127.4(6) no

loop_
_geom_bond_atom_site_label_1
_geom_bond_atom_site_label_2
_geom_bond_distance
_geom_bond_publ_flag
S1 O11 1.4397(14) no
S1 O12 1.4409(14) no
S1 C11 1.7585(17) no
S1 C21 1.7516(17) no
O14 C14 1.349(2) no
O24 C24 1.344(2) no
C11 C12 1.383(2) no
C11 C16 1.379(2) no
C12 C13 1.373(2) no
C13 C14 1.390(2) no
C14 C15 1.384(3) no
C15 C16 1.374(2) no
C21 C22 1.385(2) no
C21 C26 1.381(2) no
C22 C23 1.377(3) no
C23 C24 1.386(3) no
C24 C25 1.386(2) no
C25 C26 1.371(2) no
N31 C32 1.317(4) no
N31 C36 1.322(4) no
C32 C33 1.370(4) no
C33 C34 1.354(4) no
C34 C35 1.391(4) no
C34 C37 1.457(3) no
C35 C36 1.399(4) no
C37 C47 1.308(3) no
N41 C42 1.335(5) no
N41 C46 1.323(5) no
C42 C43 1.369(4) no
C43 C44 1.373(4) no
C44 C45 1.381(4) no
C44 C47 1.464(3) no
C45 C46 1.388(4) no
N51 C52 1.317(7) no
N51 C56 1.325(6) no
C52 C53 1.368(7) no
C53 C54 1.353(6) no
C54 C55 1.391(6) no
C54 C57 1.456(5) no
C55 C56 1.402(6) no
C57 C67 1.303(5) no
N61 C62 1.337(7) no
N61 C66 1.324(7) no
C62 C63 1.369(6) no
C63 C64 1.370(5) no
C64 C65 1.378(6) no
C64 C67 1.464(5) no
C65 C66 1.389(6) no

loop_
_geom_hbond_atom_site_label_D
_geom_hbond_atom_site_label_H
_geom_hbond_atom_site_label_A
_geom_hbond_site_symmetry_A
_geom_hbond_distance_DH
_geom_hbond_distance_HA
_geom_hbond_distance_DA
_geom_hbond_angle_DHA
_geom_hbond_publ_flag
O14 H14 N31 . .82 1.93 2.743(4) 171 no
O14 H14 N51 . .82 1.92 2.730(7) 172 no
O24 H24 N41 1_667 .82 1.87 2.688(5) 173 no
O24 H24 N61 1_667 .82 1.90 2.714(7) 174 no
C16 H16 O12 . .93 2.44 2.848(2) 107 no
C22 H22 O11 . .93 2.52 2.898(2) 104 no
C25 H25 O11 1_455 .93 2.55 3.344(2) 144 no

loop_
_geom_torsion_atom_site_label_1
_geom_torsion_atom_site_label_2
_geom_torsion_atom_site_label_3
_geom_torsion_atom_site_label_4
_geom_torsion
_geom_torsion_publ_flag
O11 S1 C11 C16 -117.56(15) no
O12 S1 C11 C16 10.68(17) no
C21 S1 C11 C16 126.25(15) no
O11 S1 C11 C12 58.64(17) no
O12 S1 C11 C12 -173.12(14) no
C21 S1 C11 C12 -57.55(16) no
C16 C11 C12 C13 1.5(3) no
S1 C11 C12 C13 -174.62(14) no
C11 C12 C13 C14 .3(3) no
C12 C13 C14 O14 178.62(16) no
C12 C13 C14 C15 -1.9(3) no
O14 C14 C15 C16 -178.75(18) no
C13 C14 C15 C16 1.8(3) no
C14 C15 C16 C11 -.1(3) no
C12 C11 C16 C15 -1.6(3) no
S1 C11 C16 C15 174.64(15) no
O11 S1 C21 C26 175.13(14) no
O12 S1 C21 C26 47.01(16) no
C11 S1 C21 C26 -67.86(15) no
O11 S1 C21 C22 -.85(18) no
O12 S1 C21 C22 -128.96(15) no
C11 S1 C21 C22 116.16(16) no
C26 C21 C22 C23 -1.4(3) no
S1 C21 C22 C23 174.56(15) no
C21 C22 C23 C24 .5(3) no
C22 C23 C24 O24 -178.89(18) no
C22 C23 C24 C25 1.2(3) no
O24 C24 C25 C26 178.04(17) no
C23 C24 C25 C26 -2.1(3) no
C24 C25 C26 C21 1.2(3) no
C22 C21 C26 C25 .6(3) no
S1 C21 C26 C25 -175.45(14) no
C36 N31 C32 C33 3.6(12) no
N31 C32 C33 C34 -4.2(12) no
C32 C33 C34 C35 2.4(8) no
C32 C33 C34 C37 -178.7(6) no
C33 C34 C35 C36 -.7(6) no
C37 C34 C35 C36 -179.6(3) no
C32 N31 C36 C35 -1.7(8) no
C34 C35 C36 N31 .3(6) no
C33 C34 C37 C47 179.8(4) no
C35 C34 C37 C47 -1.4(5) no
C46 N41 C42 C43 1.0(9) no
N41 C42 C43 C44 -1.8(8) no
C42 C43 C44 C45 .6(5) no
C42 C43 C44 C47 178.8(4) no
C43 C44 C45 C46 1.3(4) no
C47 C44 C45 C46 -176.8(3) no
C42 N41 C46 C45 1.1(7) no
C44 C45 C46 N41 -2.2(5) no
C34 C37 C47 C44 175.2(3) no
C43 C44 C47 C37 176.4(3) no
C45 C44 C47 C37 -5.5(4) no
C56 N51 C52 C53 6(2) no
N51 C52 C53 C54 2.0(15) no
C52 C53 C54 C55 -2(2) no
C52 C53 C54 C57 -178.1(12) no
C53 C54 C55 C56 -7(3) no
C57 C54 C55 C56 169.7(17) no
C52 N51 C56 C55 -14(3) no
C54 C55 C56 N51 15(4) no
C53 C54 C57 C67 174.3(12) no
C55 C54 C57 C67 -2(2) no
C66 N61 C62 C63 0(2) no
N61 C62 C63 C64 .8(13) no
C62 C63 C64 C65 -.3(18) no
C62 C63 C64 C67 180.0(10) no
C63 C64 C65 C66 -1(2) no
C67 C64 C65 C66 179.0(15) no
C62 N61 C66 C65 -1(3) no
C64 C65 C66 N61 1(3) no
C54 C57 C67 C64 -176.8(11) no
C63 C64 C67 C57 169.4(10) no
C65 C64 C67 C57 -10.2(18) no
